data_7703843
loop_
_publ_author_name
'Nesterova, Oksana V.'
'Bondarenko, Olena E.'
'Pombeiro, Armando J. L.'
'Nesterov, Dmytro S.'

_publ_section_title
;
 Phenoxazinone synthase-like catalytic activity of novel mono- and
 tetranuclear copper(ii) complexes with 2-benzylaminoethanol.
;
_journal_issue 15
_journal_name_full 'Dalton transactions (Cambridge, England : 2003)'
_journal_page_first 4710
_journal_page_last 4724
_journal_paper_doi 10.1039/d0dt00222d
_journal_volume 49
_journal_year 2020
_chemical_formula_sum 'C56 H84 Cu4 N4 O13'
_chemical_formula_weight 1275.43
_space_group_crystal_system triclinic
_space_group_IT_number 2
_space_group_name_Hall '-P 1'
_space_group_name_H-M_alt 'P -1'
_atom_sites_solution_hydrogens geom
_audit_creation_method SHELXL-2018/3
_audit_update_record
;
2019-04-29 deposited with the CCDC.	2020-03-13 downloaded from the CCDC.
;
_cell_angle_alpha 87.895(10)
_cell_angle_beta 84.097(10)
_cell_angle_gamma 83.089(10)
_cell_formula_units_Z 4
_cell_length_a 17.161(5)
_cell_length_b 18.613(5)
_cell_length_c 19.954(6)
_cell_measurement_reflns_used 9196
_cell_measurement_temperature 296(2)
_cell_measurement_theta_max 27.54
_cell_measurement_theta_min 2.21
_cell_volume 6292(3)
_computing_cell_refinement 'Bruker SAINT'
_computing_data_collection 'Bruker APEX3'
_computing_data_reduction 'Bruker SAINT'
_computing_structure_refinement 'SHELXL-2018/3 (Sheldrick, 2018)'
_computing_structure_solution 'SHELXS-2018/3 (Sheldrick, 2018)'
_diffrn_ambient_temperature 296(2)
_diffrn_measured_fraction_theta_full 0.999
_diffrn_measured_fraction_theta_max 0.999
_diffrn_measurement_device_type 'Bruker D8 Quest'
_diffrn_measurement_method '\f and \w scans'
_diffrn_radiation_type MoK\a
_diffrn_radiation_wavelength 0.71073
_diffrn_reflns_av_R_equivalents 0.0729
_diffrn_reflns_av_unetI/netI 0.0371
_diffrn_reflns_Laue_measured_fraction_full 0.999
_diffrn_reflns_Laue_measured_fraction_max 0.999
_diffrn_reflns_limit_h_max 22
_diffrn_reflns_limit_h_min -22
_diffrn_reflns_limit_k_max 24
_diffrn_reflns_limit_k_min -24
_diffrn_reflns_limit_l_max 25
_diffrn_reflns_limit_l_min -25
_diffrn_reflns_number 305943
_diffrn_reflns_point_group_measured_fraction_full 0.999
_diffrn_reflns_point_group_measured_fraction_max 0.999
_diffrn_reflns_theta_full 25.242
_diffrn_reflns_theta_max 27.500
_diffrn_reflns_theta_min 2.273
_exptl_absorpt_coefficient_mu 1.393
_exptl_absorpt_correction_T_max 0.7461
_exptl_absorpt_correction_T_min 0.5654
_exptl_absorpt_correction_type multi-scan
_exptl_absorpt_process_details
;
 SADABS 2016/2: Krause, L., Herbst-Irmer, R., Sheldrick G.M. & Stalke D.,
 J. Appl. Cryst. 48 (2015) 3-10
;
_exptl_crystal_colour blue
_exptl_crystal_density_diffrn 1.346
_exptl_crystal_description prism
_exptl_crystal_F_000 2672
_refine_diff_density_max 0.816
_refine_diff_density_min -0.868
_refine_diff_density_rms 0.095
_refine_ls_extinction_method none
_refine_ls_goodness_of_fit_ref 1.135
_refine_ls_hydrogen_treatment constr
_refine_ls_matrix_type full
_refine_ls_number_parameters 1381
_refine_ls_number_reflns 28877
_refine_ls_number_restraints 27
_refine_ls_restrained_S_all 1.139
_refine_ls_R_factor_all 0.1140
_refine_ls_R_factor_gt 0.0665
_refine_ls_shift/su_max 0.006
_refine_ls_shift/su_mean 0.000
_refine_ls_structure_factor_coef Fsqd
_refine_ls_weighting_details 'w=1/[\s^2^(Fo^2^)+(0.0800P)^2^+11.8160P] where P=(Fo^2^+2Fc^2^)/3'
_refine_ls_weighting_scheme calc
_refine_ls_wR_factor_gt 0.1733
_refine_ls_wR_factor_ref 0.2002
_reflns_Friedel_coverage 0.000
_reflns_number_gt 19070
_reflns_number_total 28877
_reflns_threshold_expression 'I > 2\s(I)'
_cod_data_source_file d0dt00222d2.cif
_cod_data_source_block h133
_cod_depositor_comments 'Adding full bibliography for 7703840--7703843.cif.'
_cod_database_code 7703843
_shelx_shelxl_version_number 2018/3
_shelx_space_group_comment
;
The symmetry employed for this shelxl refinement is uniquely defined
by the following loop, which should always be used as a source of
symmetry information in preference to the above space-group names.
They are only intended as comments.
;

loop_
_space_group_symop_operation_xyz
'x, y, z'
'-x, -y, -z'

loop_
_atom_site_label
_atom_site_type_symbol
_atom_site_fract_x
_atom_site_fract_y
_atom_site_fract_z
_atom_site_U_iso_or_equiv
_atom_site_adp_type
_atom_site_occupancy
_atom_site_site_symmetry_order
_atom_site_calc_flag
_atom_site_refinement_flags_posn
_atom_site_refinement_flags_adp
_atom_site_refinement_flags_occupancy
_atom_site_disorder_assembly
_atom_site_disorder_group
Cu1 Cu 1.06266(3) 0.67025(3) 0.78821(3) 0.04637(14) Uani 1 1 d . . . . .
C1 C 1.0653(3) 0.8046(3) 0.8424(2) 0.0555(12) Uani 1 1 d . . . . .
H1A H 1.041367 0.853774 0.850603 0.067 Uiso 1 1 calc R U . . .
H1B H 1.121464 0.805234 0.830652 0.067 Uiso 1 1 calc R U . . .
O1 O 1.03115(17) 0.77514(16) 0.78964(15) 0.0432(7) Uani 1 1 d . . . . .
N1 N 1.0806(2) 0.6808(2) 0.8861(2) 0.0520(9) Uani 1 1 d . . . . .
H1C H 1.137731 0.674365 0.888892 0.062 Uiso 1 1 calc R U . . .
C2 C 1.0510(3) 0.7578(3) 0.9038(3) 0.0593(13) Uani 1 1 d . . . . .
H2A H 0.995128 0.762030 0.918807 0.071 Uiso 1 1 calc R U . . .
H2B H 1.078701 0.772879 0.939951 0.071 Uiso 1 1 calc R U . . .
Cu2 Cu 1.05522(3) 0.79095(3) 0.69286(3) 0.04791(14) Uani 1 1 d . . . . .
O2 O 1.0965(2) 0.56790(19) 0.7824(2) 0.0639(9) Uani 1 1 d . . . . .
N2 N 1.0974(2) 0.7829(2) 0.5949(2) 0.0566(10) Uani 1 1 d . . . . .
H2C H 1.152201 0.793797 0.590989 0.068 Uiso 1 1 calc R U . . .
Cu3 Cu 0.88748(3) 0.78152(3) 0.79582(3) 0.04568(14) Uani 1 1 d . . . . .
C3 C 1.0465(4) 0.6267(4) 0.9318(3) 0.0734(17) Uani 1 1 d . . . . .
H3A H 1.068463 0.579209 0.915931 0.088 Uiso 1 1 calc R U . . .
H3B H 0.990284 0.631373 0.927728 0.088 Uiso 1 1 calc R U . . .
O3 O 1.2131(3) 0.5836(3) 0.8094(4) 0.133(3) Uani 1 1 d . . . . .
N3 N 0.8460(2) 0.8871(2) 0.7834(2) 0.0507(9) Uani 1 1 d . . . . .
H3C H 0.788420 0.891125 0.792329 0.061 Uiso 1 1 calc R U . . .
Cu4 Cu 0.91509(3) 0.67956(3) 0.68725(3) 0.04749(14) Uani 1 1 d . . . . .
C4 C 1.0576(3) 0.6289(3) 1.0053(3) 0.0657(14) Uani 1 1 d . . . . .
O4 O 1.05485(16) 0.68473(16) 0.69041(14) 0.0417(6) Uani 1 1 d . . . . .
N4 N 0.8967(2) 0.5743(2) 0.6999(2) 0.0545(10) Uani 1 1 d . . . . .
H4A H 0.842012 0.570866 0.691477 0.065 Uiso 1 1 calc R U . . .
C5 C 1.0063(4) 0.5971(4) 1.0520(4) 0.091(2) Uani 1 1 d . . . . .
H5A H 0.964852 0.576042 1.037239 0.110 Uiso 1 1 calc R U . . .
Cu5 Cu 0.54858(3) 0.80597(3) 0.77239(3) 0.04233(13) Uani 1 1 d . . . . .
O5 O 1.0605(2) 0.8933(2) 0.6992(2) 0.0690(10) Uani 1 1 d . . . . .
N5 N 0.5683(2) 0.8255(2) 0.86838(19) 0.0471(9) Uani 1 1 d . . . . .
H5B H 0.623764 0.833587 0.867139 0.056 Uiso 1 1 calc R U . . .
Cu6 Cu 0.57270(3) 0.66061(3) 0.71987(3) 0.04515(14) Uani 1 1 d . . . . .
C6 C 1.0154(6) 0.5959(6) 1.1207(4) 0.118(3) Uani 1 1 d . . . . .
H6A H 0.981202 0.573269 1.151412 0.142 Uiso 1 1 calc R U . . .
O6 O 1.1877(3) 0.8766(3) 0.6778(4) 0.130(2) Uani 1 1 d . . . . .
N6 N 0.6172(2) 0.6372(2) 0.6248(2) 0.0558(10) Uani 1 1 d . . . . .
H6B H 0.674745 0.629223 0.624791 0.067 Uiso 1 1 calc R U . . .
Cu7 Cu 0.40788(3) 0.75792(3) 0.67541(3) 0.04553(14) Uani 1 1 d . . . . .
C7 C 1.0748(6) 0.6280(5) 1.1419(4) 0.105(3) Uani 1 1 d . . . . .
H7A H 1.080587 0.627843 1.187698 0.126 Uiso 1 1 calc R U . . .
O7 O 0.91460(17) 0.78532(16) 0.69751(15) 0.0424(7) Uani 1 1 d . . . . .
N7 N 0.3679(2) 0.8582(2) 0.6442(2) 0.0494(9) Uani 1 1 d . . . . .
H7B H 0.311559 0.858063 0.639901 0.059 Uiso 1 1 calc R U . . .
Cu8 Cu 0.39740(3) 0.71296(3) 0.81540(3) 0.04377(13) Uani 1 1 d . . . . .
C8 C 1.1261(5) 0.6605(4) 1.0979(4) 0.091(2) Uani 1 1 d . . . . .
H8A H 1.166567 0.682429 1.113334 0.109 Uiso 1 1 calc R U . . .
O8 O 0.8616(2) 0.7746(2) 0.89192(18) 0.0615(9) Uani 1 1 d . . . . .
N8 N 0.3754(2) 0.6137(2) 0.8478(2) 0.0487(9) Uani 1 1 d . . . . .
H8B H 0.317980 0.614097 0.852531 0.058 Uiso 1 1 calc R U . . .
O9 O 0.7386(3) 0.8045(6) 0.8843(3) 0.190(4) Uani 1 1 d . . . . .
C9 C 1.1173(4) 0.6605(4) 1.0300(3) 0.0721(16) Uani 1 1 d . . . . .
H9A H 1.152719 0.682527 0.999837 0.087 Uiso 1 1 calc R U . . .
C10 C 1.1673(3) 0.5458(3) 0.7938(3) 0.0651(14) Uani 1 1 d . . . . .
O10 O 0.91933(17) 0.67667(15) 0.78530(15) 0.0414(6) Uani 1 1 d . . . . .
C11 C 1.1899(5) 0.4659(4) 0.7821(5) 0.125(3) Uani 1 1 d D . . . .
H11A H 1.141700 0.443142 0.790282 0.149 Uiso 1 1 calc R U . . .
H11B H 1.207126 0.461071 0.734459 0.149 Uiso 1 1 calc R U . . .
O11 O 0.9121(2) 0.6844(2) 0.59102(19) 0.0686(10) Uani 1 1 d . . . . .
C12 C 1.2473(7) 0.4231(5) 0.8173(8) 0.181(6) Uani 1 1 d D . . . .
H12A H 1.231951 0.430978 0.864829 0.217 Uiso 1 1 calc R U . . .
H12B H 1.296243 0.444139 0.806473 0.217 Uiso 1 1 calc R U . . .
O12 O 0.7885(3) 0.6706(5) 0.6024(3) 0.145(3) Uani 1 1 d . . . . .
O13 O 0.54161(16) 0.70739(15) 0.80709(14) 0.0401(6) Uani 1 1 d . . . . .
C13 C 1.2668(8) 0.3459(5) 0.8104(8) 0.168(5) Uani 1 1 d . . . . .
H13A H 1.236869 0.322487 0.847035 0.201 Uiso 1 1 calc R U . . .
H13B H 1.247938 0.332840 0.768856 0.201 Uiso 1 1 calc R U . . .
C14 C 1.3448(10) 0.3163(11) 0.8099(11) 0.274(11) Uani 1 1 d . . . . .
H14A H 1.348442 0.264888 0.805036 0.411 Uiso 1 1 calc R U . . .
H14B H 1.375576 0.337014 0.772826 0.411 Uiso 1 1 calc R U . . .
H14C H 1.364451 0.326607 0.851407 0.411 Uiso 1 1 calc R U . . .
O14 O 0.5570(2) 0.90155(18) 0.73504(19) 0.0602(9) Uani 1 1 d . . . . .
C15 C 1.1107(3) 0.6583(3) 0.6380(3) 0.0614(13) Uani 1 1 d . . . . .
H15A H 1.104228 0.608573 0.629100 0.074 Uiso 1 1 calc R U . . .
H15B H 1.163661 0.659489 0.650628 0.074 Uiso 1 1 calc R U . . .
O15 O 0.6776(3) 0.8964(3) 0.7564(5) 0.169(4) Uani 1 1 d . . . . .
C16 C 1.0985(3) 0.7053(3) 0.5761(3) 0.0648(14) Uani 1 1 d . . . . .
H16A H 1.140938 0.692651 0.540980 0.078 Uiso 1 1 calc R U . . .
H16B H 1.049045 0.698148 0.559259 0.078 Uiso 1 1 calc R U . . .
O16 O 0.54980(17) 0.75935(16) 0.68369(15) 0.0423(6) Uani 1 1 d . . . . .
C17 C 1.0538(3) 0.8351(4) 0.5513(3) 0.0735(16) Uani 1 1 d . . . . .
H17A H 1.042264 0.880469 0.574823 0.088 Uiso 1 1 calc R U . . .
H17B H 1.003736 0.817723 0.546396 0.088 Uiso 1 1 calc R U . . .
O17 O 0.5980(2) 0.56514(19) 0.76017(19) 0.0610(9) Uani 1 1 d . . . . .
O18 O 0.7231(3) 0.5647(3) 0.7267(4) 0.157(3) Uani 1 1 d . . . . .
C18 C 1.0910(4) 0.8513(3) 0.4826(3) 0.0694(15) Uani 1 1 d . . . . .
C19 C 1.1667(4) 0.8261(4) 0.4587(3) 0.0828(19) Uani 1 1 d . . . . .
H19A H 1.196945 0.794295 0.485410 0.099 Uiso 1 1 calc R U . . .
O19 O 0.41059(16) 0.80246(15) 0.76349(15) 0.0414(6) Uani 1 1 d . . . . .
O20 O 0.4051(2) 0.7104(2) 0.59167(18) 0.0620(9) Uani 1 1 d . . . . .
C20 C 1.1995(5) 0.8471(4) 0.3947(4) 0.094(2) Uani 1 1 d . . . . .
H20A H 1.251028 0.829417 0.379460 0.113 Uiso 1 1 calc R U . . .
O21 O 0.2789(2) 0.7460(3) 0.5871(3) 0.1042(18) Uani 1 1 d . . . . .
C21 C 1.1562(7) 0.8929(5) 0.3556(4) 0.109(3) Uani 1 1 d . . . . .
H21A H 1.178475 0.908205 0.313825 0.131 Uiso 1 1 calc R U . . .
C22 C 1.0811(7) 0.9167(6) 0.3765(5) 0.129(4) Uani 1 1 d . . . . .
H22A H 1.050820 0.946350 0.348110 0.154 Uiso 1 1 calc R U . . .
O22 O 0.43048(17) 0.66781(15) 0.72761(15) 0.0424(7) Uani 1 1 d . . . . .
C23 C 1.0482(5) 0.8977(5) 0.4394(4) 0.115(3) Uani 1 1 d . . . . .
H23A H 0.996483 0.916079 0.453506 0.138 Uiso 1 1 calc R U . . .
O23 O 0.3631(2) 0.76406(19) 0.89828(18) 0.0592(9) Uani 1 1 d . . . . .
O24 O 0.2447(2) 0.7285(3) 0.9050(3) 0.1022(17) Uani 1 1 d . . . . .
C24 C 1.1279(4) 0.9150(3) 0.6915(4) 0.0802(19) Uani 1 1 d D . . . .
O25 O 0.2383(4) 0.7324(3) 0.7438(3) 0.1169(19) Uani 1 1 d . . . . .
O27 O 0.7340(3) 0.7335(3) 0.7441(3) 0.1035(16) Uani 1 1 d . . . . .
C29 C 0.8652(3) 0.8412(3) 0.6694(3) 0.0562(12) Uani 1 1 d . . . . .
H29A H 0.812272 0.827724 0.670225 0.067 Uiso 1 1 calc R U . . .
H29B H 0.884734 0.850734 0.622906 0.067 Uiso 1 1 calc R U . . .
C30 C 0.8646(3) 0.9078(2) 0.7108(3) 0.0517(11) Uani 1 1 d . . . . .
H30A H 0.915728 0.925762 0.704126 0.062 Uiso 1 1 calc R U . . .
H30B H 0.825161 0.945728 0.696983 0.062 Uiso 1 1 calc R U . . .
C31 C 0.8749(3) 0.9364(3) 0.8306(3) 0.0663(14) Uani 1 1 d . . . . .
H31A H 0.931857 0.933072 0.822216 0.080 Uiso 1 1 calc R U . . .
H31B H 0.862610 0.918548 0.876318 0.080 Uiso 1 1 calc R U . . .
C32 C 0.8423(3) 1.0148(3) 0.8266(3) 0.0573(12) Uani 1 1 d . . . . .
C33 C 0.8936(4) 1.0667(3) 0.8228(4) 0.0790(17) Uani 1 1 d . . . . .
H33A H 0.947580 1.052433 0.820772 0.095 Uiso 1 1 calc R U . . .
C34 C 0.8659(6) 1.1398(4) 0.8218(4) 0.105(3) Uani 1 1 d . . . . .
H34A H 0.901237 1.174178 0.819323 0.126 Uiso 1 1 calc R U . . .
C35 C 0.7878(7) 1.1610(5) 0.8243(5) 0.112(3) Uani 1 1 d . . . . .
H35A H 0.769204 1.210040 0.823252 0.135 Uiso 1 1 calc R U . . .
C36 C 0.7360(5) 1.1105(5) 0.8285(4) 0.107(3) Uani 1 1 d . . . . .
H36A H 0.682053 1.125068 0.830914 0.128 Uiso 1 1 calc R U . . .
C37 C 0.7638(4) 1.0372(4) 0.8290(3) 0.0786(17) Uani 1 1 d . . . . .
H37A H 0.728187 1.003126 0.831002 0.094 Uiso 1 1 calc R U . . .
C38 C 0.7917(3) 0.7878(3) 0.9168(3) 0.0621(14) Uani 1 1 d . . . . .
C39 C 0.7747(4) 0.7810(5) 0.9917(3) 0.087(2) Uani 1 1 d . . . . .
H39A H 0.738971 0.823065 1.006701 0.104 Uiso 1 1 calc R U . . .
H39B H 0.746832 0.738931 1.001677 0.104 Uiso 1 1 calc R U . . .
C40 C 0.8431(7) 0.7744(7) 1.0329(5) 0.142(4) Uani 1 1 d D . . . .
H40A H 0.825455 0.757902 1.077949 0.170 Uiso 1 1 calc R U . . .
H40B H 0.882621 0.737089 1.013675 0.170 Uiso 1 1 calc R U . . .
C41 C 0.8802(9) 0.8391(7) 1.0383(7) 0.184(6) Uani 1 1 d D . . . .
H41A H 0.841425 0.878693 1.054186 0.221 Uiso 1 1 calc R U . . .
H41B H 0.905381 0.853134 0.994797 0.221 Uiso 1 1 calc R U . . .
C42 C 0.9445(9) 0.8202(10) 1.0912(9) 0.249(10) Uani 1 1 d . . . . .
H42A H 0.970986 0.861948 1.096544 0.373 Uiso 1 1 calc R U . . .
H42B H 0.918754 0.806391 1.133909 0.373 Uiso 1 1 calc R U . . .
H42C H 0.982376 0.780965 1.074830 0.373 Uiso 1 1 calc R U . . .
C43 C 0.8765(3) 0.6207(3) 0.8138(3) 0.0562(12) Uani 1 1 d . . . . .
H43A H 0.820386 0.634229 0.811973 0.067 Uiso 1 1 calc R U . . .
H43B H 0.886454 0.611486 0.860459 0.067 Uiso 1 1 calc R U . . .
C44 C 0.9042(3) 0.5538(3) 0.7727(3) 0.0553(12) Uani 1 1 d . . . . .
H44A H 0.958672 0.536789 0.779167 0.066 Uiso 1 1 calc R U . . .
H44B H 0.872110 0.515466 0.786826 0.066 Uiso 1 1 calc R U . . .
C45 C 0.9482(4) 0.5248(3) 0.6534(4) 0.0769(17) Uani 1 1 d . . . . .
H45A H 1.002613 0.529114 0.660291 0.092 Uiso 1 1 calc R U . . .
H45B H 0.940614 0.541287 0.607630 0.092 Uiso 1 1 calc R U . . .
C46 C 0.9363(4) 0.4460(3) 0.6598(3) 0.0755(16) Uani 1 1 d . . . . .
C47 C 0.9986(5) 0.3950(4) 0.6700(5) 0.110(3) Uani 1 1 d . . . . .
H47A H 1.047796 0.409405 0.674467 0.132 Uiso 1 1 calc R U . . .
C48 C 0.9889(9) 0.3205(6) 0.6740(6) 0.147(4) Uani 1 1 d . . . . .
H48A H 1.031337 0.286191 0.681618 0.177 Uiso 1 1 calc R U . . .
C49 C 0.9175(11) 0.2994(6) 0.6665(7) 0.156(5) Uani 1 1 d . . . . .
H49A H 0.911395 0.250474 0.665462 0.187 Uiso 1 1 calc R U . . .
C50 C 0.8571(9) 0.3488(7) 0.6608(9) 0.187(7) Uani 1 1 d . . . . .
H50A H 0.807342 0.334639 0.658245 0.224 Uiso 1 1 calc R U . . .
C51 C 0.8663(6) 0.4213(5) 0.6584(6) 0.141(4) Uani 1 1 d . . . . .
H51A H 0.821838 0.454745 0.655796 0.169 Uiso 1 1 calc R U . . .
C52 C 0.8470(4) 0.6799(4) 0.5679(3) 0.0744(17) Uani 1 1 d D . . . .
C57 C 0.5843(3) 0.6939(3) 0.8638(2) 0.0529(11) Uani 1 1 d . . . . .
H57A H 0.640565 0.689976 0.850415 0.063 Uiso 1 1 calc R U . . .
H57B H 0.572061 0.649182 0.886806 0.063 Uiso 1 1 calc R U . . .
C58 C 0.5589(3) 0.7584(2) 0.9099(2) 0.0457(10) Uani 1 1 d . . . . .
H58A H 0.504417 0.758106 0.928336 0.055 Uiso 1 1 calc R U . . .
H58B H 0.591636 0.755882 0.946994 0.055 Uiso 1 1 calc R U . . .
C59 C 0.5206(3) 0.8899(3) 0.9008(3) 0.0569(12) Uani 1 1 d . . . . .
H59A H 0.465156 0.883410 0.903073 0.068 Uiso 1 1 calc R U . . .
H59B H 0.528672 0.932546 0.872769 0.068 Uiso 1 1 calc R U . . .
C60 C 0.5412(3) 0.9028(3) 0.9716(3) 0.0689(15) Uani 1 1 d . . . . .
C61 C 0.4988(5) 0.8774(5) 1.0278(4) 0.104(2) Uani 1 1 d . . . . .
H61A H 0.455378 0.853328 1.022613 0.125 Uiso 1 1 calc R U . . .
C62 C 0.5189(8) 0.8867(6) 1.0916(5) 0.136(4) Uani 1 1 d . . . . .
H62A H 0.489514 0.869010 1.129036 0.163 Uiso 1 1 calc R U . . .
C63 C 0.5801(8) 0.9208(7) 1.0992(6) 0.133(4) Uani 1 1 d . . . . .
H63A H 0.593662 0.926145 1.142538 0.159 Uiso 1 1 calc R U . . .
C64 C 0.6240(6) 0.9483(6) 1.0468(6) 0.126(4) Uani 1 1 d . . . . .
H64A H 0.666106 0.973383 1.053619 0.152 Uiso 1 1 calc R U . . .
C65 C 0.6042(4) 0.9379(4) 0.9809(4) 0.096(2) Uani 1 1 d . . . . .
H65A H 0.634442 0.955206 0.943753 0.116 Uiso 1 1 calc R U . . .
C66 C 0.6227(3) 0.9254(3) 0.7315(3) 0.0614(14) Uani 1 1 d . . . . .
C67 C 0.6298(5) 0.9963(4) 0.6935(5) 0.104(3) Uani 1 1 d . . . . .
H67A H 0.666321 1.021893 0.714851 0.125 Uiso 1 1 calc R U . . .
H67B H 0.653328 0.985606 0.648166 0.125 Uiso 1 1 calc R U . . .
C68 C 0.5553(7) 1.0467(6) 0.6884(9) 0.219(9) Uani 1 1 d . . . . .
H68A H 0.525440 1.024642 0.657712 0.263 Uiso 1 1 calc R U . . .
H68B H 0.525547 1.045201 0.732413 0.263 Uiso 1 1 calc R U . . .
C69 C 0.5523(10) 1.1184(7) 0.6693(12) 0.276(12) Uani 1 1 d . . . . .
H69A H 0.575090 1.123411 0.623112 0.331 Uiso 1 1 calc R U . . .
H69B H 0.581570 1.143738 0.698112 0.331 Uiso 1 1 calc R U . . .
C70 C 0.4703(13) 1.1477(14) 0.6757(16) 0.41(2) Uani 1 1 d . . . . .
H70A H 0.465773 1.198086 0.662708 0.618 Uiso 1 1 calc R U . . .
H70B H 0.442098 1.122157 0.646995 0.618 Uiso 1 1 calc R U . . .
H70C H 0.448547 1.142388 0.721639 0.618 Uiso 1 1 calc R U . . .
C71 C 0.5999(3) 0.7689(3) 0.6241(2) 0.0549(12) Uani 1 1 d . . . . .
H71A H 0.653073 0.772653 0.634753 0.066 Uiso 1 1 calc R U . . .
H71B H 0.581095 0.812809 0.600027 0.066 Uiso 1 1 calc R U . . .
C72 C 0.5988(3) 0.7034(3) 0.5813(3) 0.0553(12) Uani 1 1 d . . . . .
H72A H 0.547277 0.703464 0.565236 0.066 Uiso 1 1 calc R U . . .
H72B H 0.637834 0.704084 0.542546 0.066 Uiso 1 1 calc R U . . .
C73 C 0.5928(3) 0.5712(3) 0.5983(3) 0.0694(15) Uani 1 1 d . . . . .
H73A H 0.537386 0.580346 0.591217 0.083 Uiso 1 1 calc R U . . .
H73B H 0.598356 0.532611 0.632144 0.083 Uiso 1 1 calc R U . . .
C74 C 0.6387(4) 0.5456(4) 0.5334(4) 0.0815(18) Uani 1 1 d . . . . .
C75 C 0.7160(5) 0.5154(5) 0.5334(5) 0.114(3) Uani 1 1 d . . . . .
H75A H 0.739469 0.511955 0.573545 0.137 Uiso 1 1 calc R U . . .
C76 C 0.7602(8) 0.4896(6) 0.4739(7) 0.153(5) Uani 1 1 d . . . . .
H76A H 0.811893 0.468194 0.475115 0.183 Uiso 1 1 calc R U . . .
C77 C 0.7277(10) 0.4958(6) 0.4160(7) 0.160(5) Uani 1 1 d . . . . .
H77A H 0.757323 0.479961 0.376540 0.192 Uiso 1 1 calc R U . . .
C78 C 0.6519(10) 0.5251(6) 0.4141(5) 0.150(5) Uani 1 1 d . . . . .
H78A H 0.629643 0.527919 0.373372 0.180 Uiso 1 1 calc R U . . .
C79 C 0.6059(6) 0.5517(5) 0.4731(4) 0.118(3) Uani 1 1 d . . . . .
H79A H 0.554246 0.572835 0.471014 0.142 Uiso 1 1 calc R U . . .
C80 C 0.6692(3) 0.5394(3) 0.7588(4) 0.0740(17) Uani 1 1 d . . . . .
C81 C 0.6861(4) 0.4696(4) 0.7988(5) 0.113(3) Uani 1 1 d . . . . .
H81A H 0.720419 0.436591 0.769292 0.136 Uiso 1 1 calc R U . . .
H81B H 0.716561 0.480399 0.834743 0.136 Uiso 1 1 calc R U . . .
C82 C 0.6243(5) 0.4307(4) 0.8288(5) 0.117(3) Uani 1 1 d . . . . .
H82A H 0.588738 0.426635 0.794792 0.141 Uiso 1 1 calc R U . . .
H82B H 0.595098 0.460416 0.864045 0.141 Uiso 1 1 calc R U . . .
C83 C 0.6429(6) 0.3579(5) 0.8584(7) 0.149(4) Uani 1 1 d . . . . .
H83A H 0.677460 0.330072 0.824703 0.179 Uiso 1 1 calc R U . . .
H83B H 0.673675 0.363103 0.895666 0.179 Uiso 1 1 calc R U . . .
C84 C 0.5830(8) 0.3149(7) 0.8824(10) 0.239(10) Uani 1 1 d . . . . .
H84A H 0.606569 0.269449 0.899709 0.358 Uiso 1 1 calc R U . . .
H84B H 0.549037 0.339563 0.917654 0.358 Uiso 1 1 calc R U . . .
H84C H 0.552849 0.306294 0.846181 0.358 Uiso 1 1 calc R U . . .
C85 C 0.3599(3) 0.8672(3) 0.7661(3) 0.0549(12) Uani 1 1 d . . . . .
H85A H 0.370457 0.895887 0.803081 0.066 Uiso 1 1 calc R U . . .
H85B H 0.305515 0.857031 0.773465 0.066 Uiso 1 1 calc R U . . .
C86 C 0.3734(3) 0.9082(3) 0.7002(3) 0.0587(13) Uani 1 1 d . . . . .
H86A H 0.333944 0.949988 0.698086 0.070 Uiso 1 1 calc R U . . .
H86B H 0.425071 0.925069 0.696081 0.070 Uiso 1 1 calc R U . . .
C87 C 0.4034(3) 0.8834(3) 0.5783(3) 0.0628(13) Uani 1 1 d . . . . .
H87A H 0.406383 0.844641 0.546608 0.075 Uiso 1 1 calc R U . . .
H87B H 0.456985 0.892580 0.583145 0.075 Uiso 1 1 calc R U . . .
C88 C 0.3603(4) 0.9509(3) 0.5484(3) 0.0700(15) Uani 1 1 d . . . . .
C89 C 0.3917(6) 1.0151(4) 0.5430(4) 0.110(3) Uani 1 1 d . . . . .
H89A H 0.440767 1.018590 0.557777 0.132 Uiso 1 1 calc R U . . .
C90 C 0.3480(9) 1.0766(5) 0.5145(6) 0.143(4) Uani 1 1 d . . . . .
H90A H 0.366642 1.121614 0.513357 0.172 Uiso 1 1 calc R U . . .
C91 C 0.2791(10) 1.0693(6) 0.4889(6) 0.145(5) Uani 1 1 d . . . . .
H91A H 0.252253 1.108748 0.467858 0.174 Uiso 1 1 calc R U . . .
C92 C 0.2501(7) 1.0068(7) 0.4937(5) 0.136(4) Uani 1 1 d . . . . .
H92A H 0.202336 1.002917 0.476670 0.163 Uiso 1 1 calc R U . . .
C93 C 0.2894(5) 0.9471(5) 0.5235(4) 0.101(2) Uani 1 1 d . . . . .
H93A H 0.267514 0.903616 0.526702 0.121 Uiso 1 1 calc R U . . .
C94 C 0.3408(3) 0.7136(3) 0.5642(3) 0.0621(13) Uani 1 1 d . . . . .
C95 C 0.3468(5) 0.6744(5) 0.4987(4) 0.102(3) Uani 1 1 d . . . . .
H95A H 0.354503 0.622944 0.509443 0.122 Uiso 1 1 calc R U . . .
H95B H 0.295995 0.684225 0.480916 0.122 Uiso 1 1 calc R U . . .
C96 C 0.4032(7) 0.6878(8) 0.4474(5) 0.168(5) Uani 1 1 d . . . . .
H96A H 0.454420 0.673239 0.463371 0.202 Uiso 1 1 calc R U . . .
H96B H 0.399133 0.739817 0.439323 0.202 Uiso 1 1 calc R U . . .
C97 C 0.4027(9) 0.6529(9) 0.3802(6) 0.196(7) Uani 1 1 d D . . . .
H97A H 0.390124 0.603841 0.389503 0.235 Uiso 1 1 calc R U . . .
H97B H 0.359409 0.678486 0.358094 0.235 Uiso 1 1 calc R U . . .
C98 C 0.4721(10) 0.6488(15) 0.3321(9) 0.332(15) Uani 1 1 d D . . . .
H98A H 0.461985 0.625167 0.292397 0.499 Uiso 1 1 calc R U . . .
H98B H 0.484771 0.696745 0.320111 0.499 Uiso 1 1 calc R U . . .
H98C H 0.515668 0.621656 0.351706 0.499 Uiso 1 1 calc R U . . .
C99 C 0.3975(3) 0.6025(2) 0.7255(3) 0.0548(12) Uani 1 1 d . . . . .
H99A H 0.424340 0.573465 0.688787 0.066 Uiso 1 1 calc R U . . .
H99B H 0.342075 0.612139 0.718575 0.066 Uiso 1 1 calc R U . . .
C100 C 0.4071(3) 0.5630(3) 0.7918(3) 0.0611(14) Uani 1 1 d . . . . .
H10F H 0.462440 0.546771 0.795373 0.073 Uiso 1 1 calc R U . . .
H10G H 0.378557 0.520924 0.794813 0.073 Uiso 1 1 calc R U . . .
C101 C 0.4026(3) 0.5907(3) 0.9143(3) 0.0623(13) Uani 1 1 d . . . . .
H10H H 0.392380 0.631657 0.943898 0.075 Uiso 1 1 calc R U . . .
H10I H 0.459234 0.577170 0.908505 0.075 Uiso 1 1 calc R U . . .
C102 C 0.3647(4) 0.5286(3) 0.9480(3) 0.0693(15) Uani 1 1 d . . . . .
C103 C 0.2899(5) 0.5386(4) 0.9790(4) 0.102(2) Uani 1 1 d . . . . .
H10A H 0.261934 0.584504 0.977723 0.123 Uiso 1 1 calc R U . . .
C104 C 0.2542(6) 0.4833(6) 1.0120(5) 0.126(3) Uani 1 1 d . . . . .
H10B H 0.203172 0.491818 1.033035 0.152 Uiso 1 1 calc R U . . .
C105 C 0.2943(9) 0.4167(6) 1.0134(5) 0.136(4) Uani 1 1 d . . . . .
H10C H 0.271280 0.379554 1.037297 0.163 Uiso 1 1 calc R U . . .
C106 C 0.3654(9) 0.4030(5) 0.9817(5) 0.135(4) Uani 1 1 d . . . . .
H10D H 0.390482 0.355779 0.980650 0.162 Uiso 1 1 calc R U . . .
C107 C 0.4039(6) 0.4598(4) 0.9492(4) 0.103(3) Uani 1 1 d . . . . .
H10E H 0.455264 0.450640 0.928936 0.124 Uiso 1 1 calc R U . . .
C108 C 0.2924(3) 0.7653(3) 0.9233(3) 0.0583(13) Uani 1 1 d . . . . .
C25A C 1.1296(10) 0.9972(8) 0.6809(9) 0.129(6) Uiso 0.682(17) 1 d D . P A 1
H25A H 1.077922 1.022534 0.674794 0.154 Uiso 0.682(17) 1 calc R U P A 1
H25B H 1.167247 1.008895 0.643632 0.154 Uiso 0.682(17) 1 calc R U P A 1
C26A C 1.1575(17) 1.0119(15) 0.7510(12) 0.235(13) Uiso 0.682(17) 1 d D . P A 1
H26A H 1.117215 1.002121 0.786872 0.282 Uiso 0.682(17) 1 calc R U P A 1
H26B H 1.205426 0.980532 0.758089 0.282 Uiso 0.682(17) 1 calc R U P A 1
C27A C 1.172(3) 1.088(2) 0.752(4) 0.47(4) Uiso 0.682(17) 1 d D . P A 1
H27A H 1.165227 1.109347 0.707542 0.568 Uiso 0.682(17) 1 calc R U P A 1
H27B H 1.131811 1.112952 0.783401 0.568 Uiso 0.682(17) 1 calc R U P A 1
C28A C 1.2472(18) 1.1005(15) 0.7697(16) 0.269(15) Uiso 0.682(17) 1 d D . P A 1
H28A H 1.242654 1.146007 0.791766 0.403 Uiso 0.682(17) 1 calc R U P A 1
H28B H 1.283327 1.101726 0.729729 0.403 Uiso 0.682(17) 1 calc R U P A 1
H28C H 1.266348 1.062340 0.799577 0.403 Uiso 0.682(17) 1 calc R U P A 1
C25B C 1.1240(16) 0.9938(11) 0.7223(14) 0.093(8) Uiso 0.318(17) 1 d D . P A 2
H25C H 1.069708 1.015986 0.726314 0.111 Uiso 0.318(17) 1 calc R U P A 2
H25D H 1.141273 0.988707 0.767166 0.111 Uiso 0.318(17) 1 calc R U P A 2
C26B C 1.1738(14) 1.0424(12) 0.6805(12) 0.091(8) Uiso 0.318(17) 1 d D . P A 2
H26C H 1.153204 1.051051 0.637053 0.109 Uiso 0.318(17) 1 calc R U P A 2
H26D H 1.226937 1.017873 0.672644 0.109 Uiso 0.318(17) 1 calc R U P A 2
C27B C 1.178(3) 1.115(2) 0.712(3) 0.19(2) Uiso 0.318(17) 1 d D . P A 2
H27C H 1.198936 1.107486 0.755126 0.233 Uiso 0.318(17) 1 calc R U P A 2
H27D H 1.212266 1.143114 0.682897 0.233 Uiso 0.318(17) 1 calc R U P A 2
C28B C 1.097(4) 1.156(4) 0.722(6) 0.50(8) Uiso 0.318(17) 1 d D . P A 2
H28D H 1.100182 1.201972 0.741311 0.746 Uiso 0.318(17) 1 calc R U P A 2
H28E H 1.076356 1.164428 0.678637 0.746 Uiso 0.318(17) 1 calc R U P A 2
H28F H 1.063053 1.128874 0.750718 0.746 Uiso 0.318(17) 1 calc R U P A 2
C53A C 0.8438(12) 0.7072(14) 0.4951(8) 0.121(6) Uiso 0.552(19) 1 d D . P B 1
H53A H 0.881813 0.742035 0.489313 0.146 Uiso 0.552(19) 1 calc R U P B 1
H53B H 0.867192 0.666037 0.468519 0.146 Uiso 0.552(19) 1 calc R U P B 1
C54A C 0.7828(14) 0.7375(16) 0.4605(12) 0.165(10) Uiso 0.552(19) 1 d D . P B 1
H54A H 0.747819 0.769616 0.490467 0.198 Uiso 0.552(19) 1 calc R U P B 1
H54B H 0.753309 0.699193 0.449097 0.198 Uiso 0.552(19) 1 calc R U P B 1
C55A C 0.805(4) 0.780(4) 0.397(3) 0.56(6) Uiso 0.552(19) 1 d D . P B 1
H55A H 0.797683 0.832071 0.400150 0.677 Uiso 0.552(19) 1 calc R U P B 1
H55B H 0.854005 0.761916 0.371187 0.677 Uiso 0.552(19) 1 calc R U P B 1
C56A C 0.733(4) 0.746(5) 0.381(4) 0.47(5) Uiso 0.552(19) 1 d D . P B 1
H56A H 0.721236 0.760315 0.336191 0.705 Uiso 0.552(19) 1 calc R U P B 1
H56B H 0.743855 0.694500 0.384535 0.705 Uiso 0.552(19) 1 calc R U P B 1
H56C H 0.689203 0.762575 0.412640 0.705 Uiso 0.552(19) 1 calc R U P B 1
C53B C 0.8579(11) 0.6677(13) 0.4910(8) 0.096(6) Uiso 0.448(19) 1 d D . P B 2
H53C H 0.891584 0.702821 0.471264 0.115 Uiso 0.448(19) 1 calc R U P B 2
H53D H 0.887707 0.620391 0.484389 0.115 Uiso 0.448(19) 1 calc R U P B 2
C54B C 0.7964(13) 0.6707(15) 0.4530(11) 0.125(9) Uiso 0.448(19) 1 d D . P B 2
H54C H 0.751158 0.691175 0.482333 0.150 Uiso 0.448(19) 1 calc R U P B 2
H54D H 0.788701 0.620559 0.447710 0.150 Uiso 0.448(19) 1 calc R U P B 2
C55B C 0.7852(14) 0.7055(16) 0.3863(11) 0.145(10) Uiso 0.448(19) 1 d D . P B 2
H55C H 0.805063 0.670981 0.351544 0.173 Uiso 0.448(19) 1 calc R U P B 2
H55D H 0.816081 0.746037 0.380073 0.173 Uiso 0.448(19) 1 calc R U P B 2
C56B C 0.7000(16) 0.7323(18) 0.3777(17) 0.151(11) Uiso 0.448(19) 1 d D . P B 2
H56D H 0.696379 0.754199 0.333664 0.227 Uiso 0.448(19) 1 calc R U P B 2
H56E H 0.669245 0.692244 0.382729 0.227 Uiso 0.448(19) 1 calc R U P B 2
H56F H 0.680268 0.767332 0.411270 0.227 Uiso 0.448(19) 1 calc R U P B 2
C09A C 0.2698(5) 0.8124(5) 0.9838(4) 0.102(2) Uani 0.602(19) 1 d . . P C 1
H09J H 0.219085 0.801461 1.005140 0.123 Uiso 0.602(19) 1 calc R U P C 1
H09K H 0.308317 0.800399 1.015952 0.123 Uiso 0.602(19) 1 calc R U P C 1
C10A C 0.2651(12) 0.8872(11) 0.9685(11) 0.144(8) Uiso 0.602(19) 1 d D . P C 1
H10J H 0.310695 0.896492 0.937980 0.173 Uiso 0.602(19) 1 calc R U P C 1
H10K H 0.267043 0.912792 1.009614 0.173 Uiso 0.602(19) 1 calc R U P C 1
C11A C 0.1949(8) 0.9155(8) 0.9383(7) 0.170(5) Uani 0.602(19) 1 d D . P C 1
H11J H 0.177465 0.876192 0.915343 0.204 Uiso 0.602(19) 1 calc R U P C 1
H11K H 0.209572 0.951061 0.904009 0.204 Uiso 0.602(19) 1 calc R U P C 1
C12A C 0.1269(17) 0.949(2) 0.9814(19) 0.27(2) Uiso 0.602(19) 1 d D . P C 1
H12C H 0.084820 0.965537 0.954268 0.412 Uiso 0.602(19) 1 calc R U P C 1
H12D H 0.109588 0.914626 1.014708 0.412 Uiso 0.602(19) 1 calc R U P C 1
H12E H 0.141860 0.989878 1.003316 0.412 Uiso 0.602(19) 1 calc R U P C 1
C09B C 0.2698(5) 0.8124(5) 0.9838(4) 0.102(2) Uani 0.398(19) 1 d . . P C 2
H09L H 0.271691 0.779906 1.022831 0.123 Uiso 0.398(19) 1 calc R U P C 2
H09M H 0.312470 0.841913 0.985226 0.123 Uiso 0.398(19) 1 calc R U P C 2
C10B C 0.1985(12) 0.8605(10) 0.9957(10) 0.092(7) Uiso 0.398(19) 1 d D . P C 2
H10L H 0.197893 0.884659 1.038060 0.111 Uiso 0.398(19) 1 calc R U P C 2
H10M H 0.153273 0.833550 0.998315 0.111 Uiso 0.398(19) 1 calc R U P C 2
C11B C 0.1949(8) 0.9155(8) 0.9383(7) 0.170(5) Uani 0.398(19) 1 d D . P C 2
H11L H 0.201307 0.892276 0.895039 0.204 Uiso 0.398(19) 1 calc R U P C 2
H11M H 0.234785 0.948168 0.939171 0.204 Uiso 0.398(19) 1 calc R U P C 2
C12B C 0.1059(15) 0.9579(16) 0.9541(16) 0.140(11) Uiso 0.398(19) 1 d D . P C 2
H12F H 0.096506 0.994961 0.920178 0.209 Uiso 0.398(19) 1 calc R U P C 2
H12G H 0.067879 0.924023 0.953781 0.209 Uiso 0.398(19) 1 calc R U P C 2
H12H H 0.101052 0.979406 0.997512 0.209 Uiso 0.398(19) 1 calc R U P C 2

loop_
_atom_site_aniso_label
_atom_site_aniso_U_11
_atom_site_aniso_U_22
_atom_site_aniso_U_33
_atom_site_aniso_U_23
_atom_site_aniso_U_13
_atom_site_aniso_U_12
Cu1 0.0387(3) 0.0526(3) 0.0479(3) 0.0032(2) -0.0094(2) -0.0026(2)
C1 0.056(3) 0.065(3) 0.050(3) -0.006(2) -0.015(2) -0.014(2)
O1 0.0346(15) 0.0487(16) 0.0472(17) 0.0010(13) -0.0105(12) -0.0043(12)
N1 0.039(2) 0.069(3) 0.048(2) 0.0081(19) -0.0086(16) -0.0044(18)
C2 0.043(3) 0.079(4) 0.055(3) -0.019(3) -0.006(2) -0.001(2)
Cu2 0.0370(3) 0.0542(3) 0.0527(3) 0.0074(3) -0.0012(2) -0.0112(2)
O2 0.057(2) 0.055(2) 0.080(3) -0.0033(18) -0.0251(19) 0.0071(16)
N2 0.042(2) 0.080(3) 0.048(2) 0.014(2) -0.0002(17) -0.016(2)
Cu3 0.0342(3) 0.0463(3) 0.0541(3) 0.0085(2) -0.0005(2) -0.0014(2)
C3 0.078(4) 0.093(4) 0.057(3) 0.016(3) -0.018(3) -0.037(3)
O3 0.046(3) 0.087(3) 0.271(8) -0.015(4) -0.038(4) -0.012(2)
N3 0.0355(19) 0.050(2) 0.065(3) 0.0061(18) -0.0033(17) -0.0042(16)
Cu4 0.0403(3) 0.0506(3) 0.0543(3) 0.0065(2) -0.0123(2) -0.0120(2)
C4 0.056(3) 0.081(4) 0.057(3) 0.016(3) -0.002(2) -0.005(3)
O4 0.0363(15) 0.0468(16) 0.0411(16) 0.0015(13) 0.0003(12) -0.0058(12)
N4 0.044(2) 0.051(2) 0.070(3) 0.000(2) -0.0097(19) -0.0114(18)
C5 0.078(4) 0.120(6) 0.076(4) 0.034(4) -0.005(3) -0.026(4)
Cu5 0.0344(3) 0.0446(3) 0.0491(3) 0.0022(2) -0.0060(2) -0.0088(2)
O5 0.054(2) 0.055(2) 0.098(3) 0.005(2) 0.004(2) -0.0172(17)
N5 0.0316(18) 0.058(2) 0.052(2) -0.0044(18) -0.0055(16) -0.0060(16)
Cu6 0.0371(3) 0.0476(3) 0.0493(3) -0.0034(2) -0.0045(2) 0.0022(2)
C6 0.106(6) 0.164(9) 0.079(5) 0.060(5) 0.003(5) -0.022(6)
O6 0.039(2) 0.098(4) 0.253(8) -0.020(4) -0.020(3) -0.004(2)
N6 0.0315(19) 0.071(3) 0.064(3) -0.014(2) -0.0045(17) 0.0017(18)
Cu7 0.0381(3) 0.0482(3) 0.0504(3) 0.0001(2) -0.0101(2) -0.0008(2)
C7 0.128(7) 0.121(7) 0.059(4) 0.024(4) -0.017(4) 0.011(6)
O7 0.0365(15) 0.0433(15) 0.0473(17) 0.0118(13) -0.0100(12) -0.0032(12)
N7 0.039(2) 0.056(2) 0.054(2) 0.0118(18) -0.0148(17) -0.0036(17)
Cu8 0.0361(3) 0.0441(3) 0.0504(3) 0.0001(2) 0.0022(2) -0.0080(2)
C8 0.097(5) 0.096(5) 0.080(5) 0.009(4) -0.035(4) 0.004(4)
O8 0.0459(19) 0.074(2) 0.058(2) 0.0156(18) 0.0065(16) 0.0023(17)
N8 0.039(2) 0.049(2) 0.058(2) 0.0104(18) 0.0001(17) -0.0123(16)
O9 0.043(3) 0.458(15) 0.068(3) -0.007(5) -0.008(2) -0.025(5)
C9 0.063(4) 0.089(4) 0.065(4) 0.011(3) -0.014(3) -0.012(3)
C10 0.046(3) 0.059(3) 0.088(4) 0.008(3) -0.007(3) 0.000(2)
O10 0.0381(15) 0.0416(15) 0.0444(16) 0.0103(12) -0.0041(12) -0.0075(12)
C11 0.104(6) 0.085(5) 0.183(10) -0.024(6) -0.052(6) 0.030(5)
O11 0.067(2) 0.090(3) 0.055(2) 0.0104(19) -0.0193(18) -0.028(2)
C12 0.164(10) 0.081(6) 0.322(18) 0.023(8) -0.139(12) -0.020(6)
O12 0.048(3) 0.303(10) 0.087(4) 0.001(5) -0.007(3) -0.038(4)
O13 0.0375(15) 0.0387(15) 0.0452(16) 0.0061(12) -0.0095(12) -0.0059(12)
C13 0.174(12) 0.078(6) 0.243(15) 0.023(7) -0.038(11) 0.024(7)
C14 0.164(14) 0.29(2) 0.36(3) -0.13(2) -0.035(16) 0.055(15)
O14 0.058(2) 0.0525(19) 0.076(2) 0.0162(17) -0.0223(18) -0.0206(16)
C15 0.049(3) 0.077(4) 0.055(3) -0.008(3) 0.007(2) -0.003(2)
O15 0.048(3) 0.128(5) 0.335(10) 0.133(6) -0.065(4) -0.029(3)
C16 0.055(3) 0.089(4) 0.051(3) -0.006(3) 0.003(2) -0.014(3)
O16 0.0359(15) 0.0436(16) 0.0458(16) 0.0038(13) 0.0006(12) -0.0037(12)
C17 0.058(3) 0.096(4) 0.063(3) 0.023(3) -0.006(3) -0.002(3)
O17 0.050(2) 0.054(2) 0.074(2) 0.0026(17) -0.0070(17) 0.0131(16)
O18 0.045(3) 0.120(4) 0.303(10) 0.107(6) -0.040(4) -0.021(3)
C18 0.067(4) 0.081(4) 0.063(3) 0.019(3) -0.017(3) -0.019(3)
C19 0.083(5) 0.107(5) 0.060(4) 0.023(3) -0.006(3) -0.025(4)
O19 0.0318(14) 0.0392(15) 0.0519(17) 0.0003(13) -0.0041(12) 0.0007(11)
O20 0.058(2) 0.071(2) 0.059(2) -0.0169(17) -0.0232(17) 0.0026(17)
C20 0.094(5) 0.117(6) 0.072(4) 0.013(4) 0.010(4) -0.034(4)
O21 0.043(2) 0.170(5) 0.101(4) -0.051(3) -0.009(2) -0.003(3)
C21 0.154(9) 0.118(6) 0.064(4) 0.037(4) -0.020(5) -0.055(6)
C22 0.127(8) 0.159(9) 0.100(6) 0.069(6) -0.029(6) -0.028(7)
O22 0.0388(15) 0.0379(15) 0.0522(17) -0.0013(13) -0.0072(13) -0.0090(12)
C23 0.095(6) 0.146(8) 0.104(6) 0.060(6) -0.020(5) -0.022(5)
O23 0.052(2) 0.064(2) 0.061(2) -0.0137(17) 0.0089(16) -0.0120(16)
O24 0.041(2) 0.155(5) 0.113(4) -0.045(3) 0.006(2) -0.022(3)
C24 0.052(3) 0.060(3) 0.134(6) 0.021(4) -0.022(3) -0.021(3)
O25 0.143(5) 0.104(4) 0.100(4) 0.001(3) -0.009(4) 0.001(4)
O27 0.107(4) 0.099(4) 0.102(4) 0.011(3) -0.006(3) -0.011(3)
C29 0.049(3) 0.052(3) 0.071(3) 0.019(2) -0.025(2) -0.009(2)
C30 0.043(2) 0.046(2) 0.064(3) 0.021(2) -0.008(2) -0.0029(19)
C31 0.062(3) 0.058(3) 0.083(4) -0.004(3) -0.027(3) -0.008(3)
C32 0.064(3) 0.051(3) 0.057(3) -0.004(2) -0.012(2) -0.001(2)
C33 0.083(4) 0.064(4) 0.093(5) 0.001(3) -0.018(4) -0.010(3)
C34 0.138(8) 0.066(4) 0.115(6) -0.003(4) -0.018(6) -0.027(5)
C35 0.138(8) 0.073(5) 0.126(7) -0.026(5) -0.044(6) 0.019(5)
C36 0.088(5) 0.112(6) 0.113(6) -0.039(5) -0.022(5) 0.038(5)
C37 0.064(4) 0.080(4) 0.089(4) -0.019(3) -0.009(3) 0.005(3)
C38 0.044(3) 0.087(4) 0.058(3) -0.015(3) 0.001(2) -0.020(3)
C39 0.073(4) 0.122(6) 0.063(4) -0.006(4) 0.011(3) -0.018(4)
C40 0.148(10) 0.197(12) 0.073(5) -0.009(6) 0.026(6) -0.020(9)
C41 0.187(14) 0.187(14) 0.180(13) -0.059(11) 0.002(11) -0.027(11)
C42 0.167(13) 0.34(2) 0.252(18) -0.108(16) -0.128(13) 0.056(14)
C43 0.043(3) 0.050(3) 0.073(3) 0.020(2) 0.003(2) -0.009(2)
C44 0.048(3) 0.047(3) 0.072(3) 0.012(2) -0.007(2) -0.011(2)
C45 0.070(4) 0.060(3) 0.098(5) -0.011(3) 0.011(3) -0.010(3)
C46 0.085(4) 0.064(3) 0.079(4) -0.020(3) -0.007(3) -0.010(3)
C47 0.088(5) 0.085(5) 0.149(8) 0.001(5) 0.010(5) 0.001(4)
C48 0.168(11) 0.084(7) 0.175(11) -0.003(6) 0.025(9) 0.010(7)
C49 0.211(15) 0.088(7) 0.165(11) -0.036(7) 0.034(10) -0.039(9)
C50 0.160(11) 0.107(8) 0.32(2) -0.039(10) -0.084(12) -0.051(8)
C51 0.111(7) 0.087(6) 0.240(13) -0.009(7) -0.072(8) -0.027(5)
C52 0.058(4) 0.109(5) 0.059(3) -0.012(3) -0.015(3) -0.012(3)
C57 0.059(3) 0.053(3) 0.046(3) -0.001(2) -0.018(2) 0.006(2)
C58 0.056(3) 0.041(2) 0.043(2) 0.0036(18) -0.013(2) -0.012(2)
C59 0.047(3) 0.060(3) 0.064(3) -0.016(2) -0.006(2) 0.003(2)
C60 0.059(3) 0.066(3) 0.080(4) -0.022(3) -0.013(3) 0.010(3)
C61 0.095(6) 0.136(7) 0.082(5) -0.028(5) -0.004(4) -0.010(5)
C62 0.163(10) 0.153(9) 0.088(6) -0.027(6) 0.005(6) -0.011(8)
C63 0.139(10) 0.142(9) 0.120(9) -0.049(7) -0.043(7) 0.014(7)
C64 0.106(7) 0.124(8) 0.157(10) -0.066(7) -0.046(7) 0.002(6)
C65 0.085(5) 0.089(5) 0.121(6) -0.040(4) -0.021(4) -0.010(4)
C66 0.048(3) 0.046(3) 0.091(4) 0.007(3) -0.004(3) -0.013(2)
C67 0.107(6) 0.087(5) 0.131(7) 0.038(5) -0.033(5) -0.051(4)
C68 0.145(9) 0.119(8) 0.42(2) 0.166(12) -0.153(12) -0.075(7)
C69 0.163(14) 0.105(9) 0.56(4) 0.036(15) -0.052(19) -0.017(9)
C70 0.22(2) 0.35(3) 0.65(6) -0.09(3) -0.13(3) 0.14(2)
C71 0.046(3) 0.080(3) 0.039(2) 0.000(2) 0.005(2) -0.016(2)
C72 0.049(3) 0.064(3) 0.050(3) -0.006(2) 0.004(2) -0.005(2)
C73 0.062(3) 0.074(4) 0.074(4) -0.029(3) -0.002(3) -0.012(3)
C74 0.091(5) 0.074(4) 0.079(4) -0.024(3) 0.001(4) -0.012(4)
C75 0.104(6) 0.120(7) 0.108(6) -0.040(5) 0.008(5) 0.019(5)
C76 0.156(10) 0.139(9) 0.144(10) -0.054(8) 0.035(8) 0.032(8)
C77 0.229(16) 0.118(8) 0.114(9) -0.030(7) 0.029(10) 0.029(9)
C78 0.254(16) 0.124(8) 0.068(5) -0.026(5) -0.020(7) 0.004(9)
C79 0.153(8) 0.109(6) 0.093(6) -0.034(5) -0.028(6) 0.009(6)
C80 0.050(3) 0.051(3) 0.124(5) 0.006(3) -0.031(3) -0.005(2)
C81 0.069(4) 0.079(5) 0.184(9) 0.046(5) -0.018(5) 0.016(4)
C82 0.072(5) 0.095(5) 0.180(9) 0.053(6) -0.025(5) -0.001(4)
C83 0.113(7) 0.094(6) 0.236(13) 0.065(7) -0.046(8) 0.008(5)
C84 0.129(10) 0.154(11) 0.43(3) 0.139(15) -0.053(13) -0.020(9)
C85 0.045(3) 0.047(3) 0.070(3) -0.006(2) -0.001(2) 0.003(2)
C86 0.048(3) 0.042(2) 0.087(4) 0.004(2) -0.013(3) -0.003(2)
C87 0.061(3) 0.066(3) 0.059(3) 0.012(3) -0.002(2) -0.006(3)
C88 0.076(4) 0.071(4) 0.060(3) 0.016(3) -0.002(3) -0.007(3)
C89 0.141(8) 0.084(5) 0.110(6) 0.025(4) -0.025(5) -0.033(5)
C90 0.232(14) 0.079(6) 0.118(8) 0.031(5) -0.012(9) -0.030(7)
C91 0.220(14) 0.100(7) 0.110(8) 0.018(6) -0.046(8) 0.025(8)
C92 0.149(9) 0.145(9) 0.111(7) 0.022(7) -0.058(7) 0.026(8)
C93 0.104(6) 0.103(6) 0.099(6) 0.020(4) -0.036(5) -0.007(5)
C94 0.053(3) 0.082(4) 0.056(3) 0.001(3) -0.012(2) -0.021(3)
C95 0.089(5) 0.147(7) 0.078(5) -0.036(5) -0.019(4) -0.031(5)
C96 0.159(10) 0.281(16) 0.080(6) -0.061(8) 0.017(6) -0.095(10)
C97 0.229(16) 0.282(18) 0.090(7) -0.059(9) 0.025(8) -0.097(13)
C98 0.27(2) 0.55(4) 0.192(18) -0.17(2) 0.030(17) -0.11(3)
C99 0.056(3) 0.042(2) 0.069(3) -0.009(2) -0.013(2) -0.009(2)
C100 0.047(3) 0.042(2) 0.094(4) -0.001(3) -0.003(3) -0.010(2)
C101 0.063(3) 0.066(3) 0.060(3) 0.011(3) -0.015(3) -0.015(3)
C102 0.082(4) 0.064(3) 0.063(3) 0.015(3) -0.016(3) -0.011(3)
C103 0.095(5) 0.093(5) 0.113(6) 0.034(4) 0.014(5) -0.016(4)
C104 0.128(8) 0.126(8) 0.124(8) 0.036(6) 0.014(6) -0.043(6)
C105 0.212(13) 0.111(8) 0.090(7) 0.037(6) -0.009(7) -0.059(8)
C106 0.231(14) 0.075(5) 0.092(6) 0.035(5) -0.026(7) 0.005(7)
C107 0.132(7) 0.081(5) 0.089(5) 0.026(4) -0.012(5) 0.011(5)
C108 0.044(3) 0.079(4) 0.049(3) -0.001(2) -0.001(2) 0.002(2)
C09A 0.083(5) 0.136(7) 0.081(5) -0.035(5) 0.019(4) 0.000(5)
C11A 0.182(13) 0.184(12) 0.160(11) -0.017(10) -0.059(10) -0.041(10)
C09B 0.083(5) 0.136(7) 0.081(5) -0.035(5) 0.019(4) 0.000(5)
C11B 0.182(13) 0.184(12) 0.160(11) -0.017(10) -0.059(10) -0.041(10)

loop_
_atom_type_symbol
_atom_type_description
_atom_type_scat_dispersion_real
_atom_type_scat_dispersion_imag
_atom_type_scat_source
C C 0.0033 0.0016 'International Tables Vol C Tables 4.2.6.8 and 6.1.1.4'
H H 0.0000 0.0000 'International Tables Vol C Tables 4.2.6.8 and 6.1.1.4'
N N 0.0061 0.0033 'International Tables Vol C Tables 4.2.6.8 and 6.1.1.4'
O O 0.0106 0.0060 'International Tables Vol C Tables 4.2.6.8 and 6.1.1.4'
Cu Cu 0.3201 1.2651 'International Tables Vol C Tables 4.2.6.8 and 6.1.1.4'

loop_
_geom_angle_atom_site_label_1
_geom_angle_atom_site_label_2
_geom_angle_atom_site_label_3
_geom_angle
_geom_angle_site_symmetry_1
_geom_angle_site_symmetry_3
_geom_angle_publ_flag
O2 Cu1 O1 177.11(16) . . ?
O2 Cu1 O4 94.47(15) . . ?
O1 Cu1 O4 83.15(12) . . ?
O2 Cu1 N1 97.38(16) . . ?
O1 Cu1 N1 84.72(15) . . ?
O4 Cu1 N1 165.23(15) . . ?
O2 Cu1 Cu2 134.97(13) . . ?
O1 Cu1 Cu2 42.28(9) . . ?
O4 Cu1 Cu2 43.14(9) . . ?
N1 Cu1 Cu2 122.74(12) . . ?
O1 C1 C2 107.4(4) . . ?
C1 O1 Cu2 127.6(3) . . ?
C1 O1 Cu1 109.0(3) . . ?
Cu2 O1 Cu1 95.16(13) . . ?
C3 N1 C2 114.0(4) . . ?
C3 N1 Cu1 113.7(3) . . ?
C2 N1 Cu1 106.6(3) . . ?
C1 C2 N1 108.1(4) . . ?
O5 Cu2 O1 94.66(16) . . ?
O5 Cu2 O4 176.40(16) . . ?
O1 Cu2 O4 83.32(12) . . ?
O5 Cu2 N2 96.61(18) . . ?
O1 Cu2 N2 165.34(16) . . ?
O4 Cu2 N2 84.90(15) . . ?
O5 Cu2 O7 102.22(13) . . ?
O1 Cu2 O7 80.18(11) . . ?
O4 Cu2 O7 80.42(11) . . ?
N2 Cu2 O7 106.41(14) . . ?
O5 Cu2 Cu1 134.17(14) . . ?
O1 Cu2 Cu1 42.56(9) . . ?
O4 Cu2 Cu1 43.03(9) . . ?
N2 Cu2 Cu1 123.53(13) . . ?
O7 Cu2 Cu1 87.80(7) . . ?
C10 O2 Cu1 117.7(4) . . ?
C17 N2 C16 114.0(5) . . ?
C17 N2 Cu2 112.4(4) . . ?
C16 N2 Cu2 107.5(3) . . ?
O8 Cu3 O7 178.25(14) . . ?
O8 Cu3 O10 94.80(14) . . ?
O7 Cu3 O10 83.46(12) . . ?
O8 Cu3 N3 97.28(16) . . ?
O7 Cu3 N3 84.43(15) . . ?
O10 Cu3 N3 165.66(15) . . ?
O8 Cu3 Cu4 135.17(12) . . ?
O7 Cu3 Cu4 43.12(9) . . ?
O10 Cu3 Cu4 42.50(9) . . ?
N3 Cu3 Cu4 123.66(12) . . ?
N1 C3 C4 118.0(5) . . ?
C31 N3 C30 112.9(4) . . ?
C31 N3 Cu3 114.0(3) . . ?
C30 N3 Cu3 107.7(3) . . ?
O11 Cu4 O10 178.68(15) . . ?
O11 Cu4 O7 95.48(15) . . ?
O10 Cu4 O7 83.34(12) . . ?
O11 Cu4 N4 96.43(18) . . ?
O10 Cu4 N4 84.83(15) . . ?
O7 Cu4 N4 164.78(15) . . ?
O11 Cu4 O4 98.51(13) . . ?
O10 Cu4 O4 80.70(11) . . ?
O7 Cu4 O4 80.34(11) . . ?
N4 Cu4 O4 107.13(14) . . ?
O11 Cu4 Cu3 136.23(13) . . ?
O10 Cu4 Cu3 42.80(9) . . ?
O7 Cu4 Cu3 42.69(9) . . ?
N4 Cu4 Cu3 123.10(13) . . ?
O4 Cu4 Cu3 87.81(7) . . ?
C5 C4 C9 116.9(6) . . ?
C5 C4 C3 119.2(6) . . ?
C9 C4 C3 123.9(5) . . ?
C15 O4 Cu1 126.9(3) . . ?
C15 O4 Cu2 108.1(3) . . ?
Cu1 O4 Cu2 93.83(13) . . ?
C15 O4 Cu4 122.0(3) . . ?
Cu1 O4 Cu4 100.00(11) . . ?
Cu2 O4 Cu4 99.56(12) . . ?
C45 N4 C44 112.6(4) . . ?
C45 N4 Cu4 114.2(3) . . ?
C44 N4 Cu4 107.3(3) . . ?
C4 C5 C6 121.4(7) . . ?
O14 Cu5 O13 177.87(15) . . ?
O14 Cu5 O16 95.27(14) . . ?
O13 Cu5 O16 82.73(12) . . ?
O14 Cu5 N5 97.93(16) . . ?
O13 Cu5 N5 83.90(14) . . ?
O16 Cu5 N5 162.74(14) . . ?
O14 Cu5 O19 98.28(12) . . ?
O13 Cu5 O19 82.05(11) . . ?
O16 Cu5 O19 77.85(11) . . ?
N5 Cu5 O19 111.01(13) . . ?
O14 Cu5 Cu6 135.44(12) . . ?
O13 Cu5 Cu6 42.44(9) . . ?
O16 Cu5 Cu6 42.26(8) . . ?
N5 Cu5 Cu6 121.68(11) . . ?
O19 Cu5 Cu6 86.57(7) . . ?
C24 O5 Cu2 117.6(4) . . ?
C58 N5 C59 111.1(4) . . ?
C58 N5 Cu5 108.2(3) . . ?
C59 N5 Cu5 116.7(3) . . ?
O17 Cu6 O16 176.59(15) . . ?
O17 Cu6 O13 94.11(14) . . ?
O16 Cu6 O13 83.19(12) . . ?
O17 Cu6 N6 97.58(17) . . ?
O16 Cu6 N6 84.74(16) . . ?
O13 Cu6 N6 164.82(15) . . ?
O17 Cu6 O22 100.38(13) . . ?
O16 Cu6 O22 81.14(11) . . ?
O13 Cu6 O22 77.98(11) . . ?
N6 Cu6 O22 109.19(13) . . ?
O17 Cu6 Cu5 133.59(12) . . ?
O16 Cu6 Cu5 43.25(9) . . ?
O13 Cu6 Cu5 41.92(8) . . ?
N6 Cu6 Cu5 123.81(13) . . ?
O22 Cu6 Cu5 86.05(7) . . ?
C7 C6 C5 119.0(7) . . ?
C73 N6 C72 113.0(4) . . ?
C73 N6 Cu6 115.1(3) . . ?
C72 N6 Cu6 107.7(3) . . ?
O20 Cu7 O22 94.73(15) . . ?
O20 Cu7 O19 177.47(15) . . ?
O22 Cu7 O19 82.80(12) . . ?
O20 Cu7 N7 97.25(16) . . ?
O22 Cu7 N7 165.10(15) . . ?
O19 Cu7 N7 85.11(14) . . ?
O20 Cu7 Cu8 134.92(12) . . ?
O22 Cu7 Cu8 43.05(9) . . ?
O19 Cu7 Cu8 42.55(8) . . ?
N7 Cu7 Cu8 122.66(12) . . ?
C6 C7 C8 121.6(7) . . ?
C29 O7 Cu3 109.1(3) . . ?
C29 O7 Cu4 127.4(3) . . ?
Cu3 O7 Cu4 94.19(12) . . ?
C29 O7 Cu2 120.7(3) . . ?
Cu3 O7 Cu2 100.15(12) . . ?
Cu4 O7 Cu2 99.39(12) . . ?
C87 N7 C86 113.2(4) . . ?
C87 N7 Cu7 116.6(3) . . ?
C86 N7 Cu7 107.3(3) . . ?
O23 Cu8 O19 92.84(14) . . ?
O23 Cu8 O22 175.81(14) . . ?
O19 Cu8 O22 83.17(12) . . ?
O23 Cu8 N8 98.48(16) . . ?
O19 Cu8 N8 166.08(15) . . ?
O22 Cu8 N8 85.28(14) . . ?
O23 Cu8 Cu7 133.04(12) . . ?
O19 Cu8 Cu7 43.22(9) . . ?
O22 Cu8 Cu7 42.77(9) . . ?
N8 Cu8 Cu7 123.32(12) . . ?
C7 C8 C9 119.0(8) . . ?
C38 O8 Cu3 120.3(4) . . ?
C101 N8 C100 114.2(4) . . ?
C101 N8 Cu8 115.3(3) . . ?
C100 N8 Cu8 106.8(3) . . ?
C38 O9 O27 120.5(6) . . ?
C8 C9 C4 122.1(6) . . ?
O3 C10 O2 124.6(6) . . ?
O3 C10 C11 122.0(6) . . ?
O2 C10 C11 113.3(6) . . ?
C43 O10 Cu4 108.7(3) . . ?
C43 O10 Cu3 125.7(3) . . ?
Cu4 O10 Cu3 94.70(12) . . ?
C12 C11 C10 122.8(8) . . ?
C52 O11 Cu4 118.2(4) . . ?
C11 C12 C13 124.3(10) . . ?
C52 O12 O27 126.9(5) . . ?
C57 O13 Cu5 110.3(3) . . ?
C57 O13 Cu6 123.7(3) . . ?
Cu5 O13 Cu6 95.65(12) . . ?
C14 C13 C12 119.1(14) . . ?
C66 O14 Cu5 118.5(3) . . ?
O4 C15 C16 108.3(4) . . ?
C66 O15 O27 123.5(6) . . ?
N2 C16 C15 108.2(4) . . ?
C71 O16 Cu6 109.6(3) . . ?
C71 O16 Cu5 128.3(3) . . ?
Cu6 O16 Cu5 94.49(13) . . ?
N2 C17 C18 118.6(5) . . ?
C80 O17 Cu6 118.5(4) . . ?
C80 O18 O27 116.9(6) . . ?
C19 C18 C23 116.4(6) . . ?
C19 C18 C17 124.6(5) . . ?
C23 C18 C17 118.9(6) . . ?
C18 C19 C20 121.5(7) . . ?
C85 O19 Cu8 127.6(3) . . ?
C85 O19 Cu7 108.9(3) . . ?
Cu8 O19 Cu7 94.23(12) . . ?
C85 O19 Cu5 119.0(3) . . ?
Cu8 O19 Cu5 98.55(11) . . ?
Cu7 O19 Cu5 104.03(12) . . ?
C94 O20 Cu7 120.3(4) . . ?
C21 C20 C19 119.7(8) . . ?
C94 O21 O25 116.4(4) . . ?
C22 C21 C20 120.3(7) . . ?
C21 C22 C23 120.9(8) . . ?
C99 O22 Cu7 128.8(3) . . ?
C99 O22 Cu8 109.5(3) . . ?
Cu7 O22 Cu8 94.19(13) . . ?
C99 O22 Cu6 117.2(3) . . ?
Cu7 O22 Cu6 99.36(12) . . ?
Cu8 O22 Cu6 103.06(12) . . ?
C22 C23 C18 121.1(9) . . ?
C108 O23 Cu8 119.4(3) . . ?
C108 O24 O25 113.5(4) . . ?
O6 C24 O5 124.0(6) . . ?
O6 C24 C25A 117.7(9) . . ?
O5 C24 C25A 116.2(8) . . ?
O6 C24 C25B 123.8(11) . . ?
O5 C24 C25B 110.1(11) . . ?
O6 O25 O3 155.2(3) 1_455 1_455 ?
O6 O25 O21 63.3(2) 1_455 . ?
O3 O25 O21 119.6(3) 1_455 . ?
O6 O25 O24 117.3(3) 1_455 . ?
O3 O25 O24 67.1(2) 1_455 . ?
O21 O25 O24 164.5(3) . . ?
O15 O27 O12 119.3(3) . . ?
O15 O27 O9 62.1(3) . . ?
O12 O27 O9 160.9(2) . . ?
O15 O27 O18 158.3(2) . . ?
O12 O27 O18 63.0(2) . . ?
O9 O27 O18 123.7(3) . . ?
O7 C29 C30 107.6(4) . . ?
N3 C30 C29 108.0(4) . . ?
N3 C31 C32 116.4(4) . . ?
C37 C32 C33 118.2(6) . . ?
C37 C32 C31 122.8(5) . . ?
C33 C32 C31 119.0(5) . . ?
C32 C33 C34 121.0(7) . . ?
C35 C34 C33 120.0(8) . . ?
C34 C35 C36 119.9(8) . . ?
C35 C36 C37 120.1(7) . . ?
C32 C37 C36 120.8(7) . . ?
O9 C38 O8 123.4(6) . . ?
O9 C38 C39 118.5(5) . . ?
O8 C38 C39 118.1(5) . . ?
C40 C39 C38 117.5(6) . . ?
C41 C40 C39 116.2(11) . . ?
C40 C41 C42 106.4(13) . . ?
O10 C43 C44 107.0(4) . . ?
N4 C44 C43 107.6(4) . . ?
N4 C45 C46 116.6(5) . . ?
C51 C46 C47 116.0(7) . . ?
C51 C46 C45 123.9(7) . . ?
C47 C46 C45 120.0(7) . . ?
C46 C47 C48 120.7(9) . . ?
C49 C48 C47 119.7(11) . . ?
C50 C49 C48 119.2(11) . . ?
C49 C50 C51 120.9(12) . . ?
C46 C51 C50 123.2(10) . . ?
O12 C52 O11 123.4(6) . . ?
O12 C52 C53A 120.7(9) . . ?
O11 C52 C53A 114.0(9) . . ?
O12 C52 C53B 123.2(9) . . ?
O11 C52 C53B 111.6(8) . . ?
O13 C57 C58 106.1(4) . . ?
N5 C58 C57 107.4(4) . . ?
N5 C59 C60 113.6(4) . . ?
C65 C60 C61 117.9(7) . . ?
C65 C60 C59 120.7(7) . . ?
C61 C60 C59 121.4(6) . . ?
C62 C61 C60 121.5(9) . . ?
C63 C62 C61 119.4(11) . . ?
C62 C63 C64 122.7(11) . . ?
C63 C64 C65 118.1(10) . . ?
C60 C65 C64 120.3(9) . . ?
O15 C66 O14 124.0(5) . . ?
O15 C66 C67 119.0(5) . . ?
O14 C66 C67 117.0(5) . . ?
C68 C67 C66 117.2(7) . . ?
C69 C68 C67 124.9(10) . . ?
C68 C69 C70 107.0(17) . . ?
O16 C71 C72 107.1(4) . . ?
N6 C72 C71 107.4(4) . . ?
N6 C73 C74 114.6(5) . . ?
C75 C74 C79 118.2(8) . . ?
C75 C74 C73 119.9(7) . . ?
C79 C74 C73 122.0(7) . . ?
C74 C75 C76 121.4(10) . . ?
C77 C76 C75 119.7(12) . . ?
C76 C77 C78 120.5(11) . . ?
C77 C78 C79 121.1(11) . . ?
C74 C79 C78 119.0(10) . . ?
O18 C80 O17 124.9(6) . . ?
O18 C80 C81 118.9(6) . . ?
O17 C80 C81 116.1(6) . . ?
C82 C81 C80 121.8(6) . . ?
C81 C82 C83 120.2(7) . . ?
C84 C83 C82 121.7(9) . . ?
O19 C85 C86 108.4(4) . . ?
N7 C86 C85 108.1(4) . . ?
N7 C87 C88 115.5(5) . . ?
C89 C88 C93 118.8(7) . . ?
C89 C88 C87 121.6(7) . . ?
C93 C88 C87 119.5(6) . . ?
C88 C89 C90 118.9(9) . . ?
C91 C90 C89 119.7(10) . . ?
C92 C91 C90 120.6(10) . . ?
C91 C92 C93 120.9(11) . . ?
C88 C93 C92 121.0(9) . . ?
O21 C94 O20 124.1(5) . . ?
O21 C94 C95 120.9(5) . . ?
O20 C94 C95 115.0(6) . . ?
C96 C95 C94 120.4(7) . . ?
C95 C96 C97 118.9(10) . . ?
C98 C97 C96 120.1(12) . . ?
O22 C99 C100 107.5(4) . . ?
C99 C100 N8 108.6(4) . . ?
N8 C101 C102 114.7(4) . . ?
C103 C102 C107 117.5(7) . . ?
C103 C102 C101 121.0(6) . . ?
C107 C102 C101 121.5(7) . . ?
C102 C103 C104 122.5(8) . . ?
C105 C104 C103 118.9(10) . . ?
C106 C105 C104 121.5(9) . . ?
C105 C106 C107 120.2(9) . . ?
C102 C107 C106 119.4(9) . . ?
O24 C108 O23 125.1(5) . . ?
O24 C108 C09B 119.6(5) . . ?
O23 C108 C09B 115.2(5) . . ?
O24 C108 C09A 119.6(5) . . ?
O23 C108 C09A 115.2(5) . . ?
C24 C25A C26A 97.1(14) . . ?
C27A C26A C25A 109(3) . . ?
C28A C27A C26A 116(3) . . ?
C26B C25B C24 113.1(18) . . ?
C25B C26B C27B 114(3) . . ?
C28B C27B C26B 110(3) . . ?
C54A C53A C52 132.1(18) . . ?
C53A C54A C55A 117(3) . . ?
C53A C54A C56A 149(3) . . ?
C55A C54A C56A 52(2) . . ?
C56A C55A C54A 77(4) . . ?
C55A C56A C54A 52(2) . . ?
C54B C53B C52 122.8(17) . . ?
C53B C54B C55B 130(2) . . ?
C54B C55B C56B 113(2) . . ?
C10A C09A C108 114.0(11) . . ?
C09A C10A C11A 113.8(16) . . ?
C10A C11A C12A 119.0(19) . . ?
C10B C09B C108 125.8(11) . . ?
C09B C10B C11B 108.2(15) . . ?
C10B C11B C12B 101.8(15) . . ?

loop_
_geom_bond_atom_site_label_1
_geom_bond_atom_site_label_2
_geom_bond_distance
_geom_bond_site_symmetry_2
_geom_bond_publ_flag
Cu1 O2 1.928(4) . ?
Cu1 O1 1.963(3) . ?
Cu1 O4 1.976(3) . ?
Cu1 N1 2.030(4) . ?
Cu1 Cu2 2.8897(10) . ?
C1 O1 1.414(5) . ?
C1 C2 1.492(7) . ?
O1 Cu2 1.952(3) . ?
N1 C3 1.467(7) . ?
N1 C2 1.504(7) . ?
Cu2 O5 1.928(4) . ?
Cu2 O4 1.980(3) . ?
Cu2 N2 2.018(4) . ?
Cu2 O7 2.420(3) . ?
O2 C10 1.274(6) . ?
N2 C17 1.469(7) . ?
N2 C16 1.504(7) . ?
Cu3 O8 1.927(4) . ?
Cu3 O7 1.970(3) . ?
Cu3 O10 1.975(3) . ?
Cu3 N3 2.024(4) . ?
Cu3 Cu4 2.8971(11) . ?
C3 C4 1.500(8) . ?
O3 C10 1.186(7) . ?
N3 C31 1.497(7) . ?
N3 C30 1.499(6) . ?
Cu4 O11 1.925(4) . ?
Cu4 O10 1.964(3) . ?
Cu4 O7 1.985(3) . ?
Cu4 N4 2.024(4) . ?
Cu4 O4 2.419(3) . ?
C4 C5 1.381(8) . ?
C4 C9 1.382(8) . ?
O4 C15 1.405(6) . ?
N4 C45 1.479(7) . ?
N4 C44 1.503(7) . ?
C5 C6 1.395(11) . ?
Cu5 O14 1.919(3) . ?
Cu5 O13 1.950(3) . ?
Cu5 O16 1.997(3) . ?
Cu5 N5 2.032(4) . ?
Cu5 O19 2.402(3) . ?
Cu5 Cu6 2.9050(11) . ?
O5 C24 1.263(6) . ?
N5 C58 1.488(6) . ?
N5 C59 1.496(6) . ?
Cu6 O17 1.943(3) . ?
Cu6 O16 1.960(3) . ?
Cu6 O13 1.970(3) . ?
Cu6 N6 2.014(4) . ?
Cu6 O22 2.417(3) . ?
C6 C7 1.352(12) . ?
O6 C24 1.191(8) . ?
N6 C73 1.477(7) . ?
N6 C72 1.502(7) . ?
Cu7 O20 1.926(3) . ?
Cu7 O22 1.961(3) . ?
Cu7 O19 1.978(3) . ?
Cu7 N7 2.010(4) . ?
Cu7 Cu8 2.8804(11) . ?
C7 C8 1.357(11) . ?
O7 C29 1.399(5) . ?
N7 C87 1.477(6) . ?
N7 C86 1.497(7) . ?
Cu8 O23 1.941(3) . ?
Cu8 O19 1.953(3) . ?
Cu8 O22 1.971(3) . ?
Cu8 N8 2.001(4) . ?
C8 C9 1.379(9) . ?
O8 C38 1.249(6) . ?
N8 C101 1.484(6) . ?
N8 C100 1.504(7) . ?
O9 C38 1.177(7) . ?
O9 O27 3.151(9) . ?
C10 C11 1.513(9) . ?
O10 C43 1.415(5) . ?
C11 C12 1.418(8) . ?
O11 C52 1.265(7) . ?
C12 C13 1.443(13) . ?
O12 C52 1.183(8) . ?
O12 O27 3.111(9) . ?
O13 C57 1.409(5) . ?
C13 C14 1.384(16) . ?
O14 C66 1.255(6) . ?
C15 C16 1.505(8) . ?
O15 C66 1.175(7) . ?
O15 O27 3.082(9) . ?
O16 C71 1.413(5) . ?
C17 C18 1.487(8) . ?
O17 C80 1.255(6) . ?
O18 C80 1.204(8) . ?
O18 O27 3.203(9) . ?
C18 C19 1.369(9) . ?
C18 C23 1.398(9) . ?
C19 C20 1.403(9) . ?
O19 C85 1.398(5) . ?
O20 C94 1.275(6) . ?
C20 C21 1.344(11) . ?
O21 C94 1.211(7) . ?
O21 O25 3.140(8) . ?
C21 C22 1.341(13) . ?
C22 C23 1.374(12) . ?
O22 C99 1.405(5) . ?
O23 C108 1.262(6) . ?
O24 C108 1.219(7) . ?
O24 O25 3.229(8) . ?
C24 C25A 1.540(14) . ?
C24 C25B 1.60(2) . ?
C29 C30 1.514(7) . ?
C31 C32 1.502(7) . ?
C32 C37 1.357(8) . ?
C32 C33 1.377(8) . ?
C33 C34 1.386(10) . ?
C34 C35 1.347(12) . ?
C35 C36 1.365(12) . ?
C36 C37 1.389(10) . ?
C38 C39 1.498(8) . ?
C39 C40 1.491(13) . ?
C40 C41 1.442(9) . ?
C41 C42 1.606(17) . ?
C43 C44 1.515(7) . ?
C45 C46 1.505(8) . ?
C46 C51 1.340(10) . ?
C46 C47 1.368(10) . ?
C47 C48 1.414(13) . ?
C48 C49 1.355(16) . ?
C49 C50 1.312(17) . ?
C50 C51 1.376(14) . ?
C52 C53A 1.526(16) . ?
C52 C53B 1.550(16) . ?
C57 C58 1.533(7) . ?
C59 C60 1.525(8) . ?
C60 C65 1.360(9) . ?
C60 C61 1.374(10) . ?
C61 C62 1.374(12) . ?
C62 C63 1.315(15) . ?
C63 C64 1.347(15) . ?
C64 C65 1.417(12) . ?
C66 C67 1.509(8) . ?
C67 C68 1.502(13) . ?
C68 C69 1.370(15) . ?
C69 C70 1.44(2) . ?
C71 C72 1.518(7) . ?
C73 C74 1.507(8) . ?
C74 C75 1.376(11) . ?
C74 C79 1.376(11) . ?
C75 C76 1.410(12) . ?
C76 C77 1.328(17) . ?
C77 C78 1.352(17) . ?
C78 C79 1.418(14) . ?
C80 C81 1.512(9) . ?
C81 C82 1.425(10) . ?
C82 C83 1.469(10) . ?
C83 C84 1.413(14) . ?
C85 C86 1.509(7) . ?
C87 C88 1.514(8) . ?
C88 C89 1.365(10) . ?
C88 C93 1.372(10) . ?
C89 C90 1.426(13) . ?
C90 C91 1.359(16) . ?
C91 C92 1.316(16) . ?
C92 C93 1.377(11) . ?
C94 C95 1.509(9) . ?
C95 C96 1.373(11) . ?
C96 C97 1.512(13) . ?
C97 C98 1.448(9) . ?
C99 C100 1.503(8) . ?
C101 C102 1.497(8) . ?
C102 C103 1.359(10) . ?
C102 C107 1.375(9) . ?
C103 C104 1.374(10) . ?
C104 C105 1.344(15) . ?
C105 C106 1.317(15) . ?
C106 C107 1.416(13) . ?
C108 C09B 1.508(9) . ?
C108 C09A 1.508(9) . ?
C25A C26A 1.57(2) . ?
C26A C27A 1.46(3) . ?
C27A C28A 1.42(3) . ?
C25B C26B 1.49(2) . ?
C26B C27B 1.53(3) . ?
C27B C28B 1.49(3) . ?
C53A C54A 1.37(2) . ?
C54A C55A 1.51(3) . ?
C54A C56A 1.87(8) . ?
C55A C56A 1.50(3) . ?
C53B C54B 1.355(19) . ?
C54B C55B 1.48(2) . ?
C55B C56B 1.51(3) . ?
C09A C10A 1.41(2) . ?
C10A C11A 1.44(2) . ?
C11A C12A 1.47(2) . ?
C09B C10B 1.43(2) . ?
C10B C11B 1.51(2) . ?
C11B C12B 1.64(2) . ?

loop_
_geom_hbond_atom_site_label_D
_geom_hbond_atom_site_label_H
_geom_hbond_atom_site_label_A
_geom_hbond_distance_DH
_geom_hbond_distance_HA
_geom_hbond_distance_DA
_geom_hbond_angle_DHA
_geom_hbond_site_symmetry_A
_geom_hbond_publ_flag
N1 H1C O24 0.98 2.25 3.115(6) 146.0 1_655 yes
N2 H2C O21 0.98 2.24 3.097(6) 144.9 1_655 yes
N7 H7B O6 0.98 2.17 3.076(6) 152.7 1_455 yes
N8 H8B O3 0.98 2.21 3.083(6) 147.1 1_455 yes
N3 H3C O15 0.98 2.09 2.977(6) 149.6 . yes
N5 H5B O9 0.98 2.04 2.951(6) 153.7 . yes
N6 H6B O12 0.98 2.18 3.062(6) 148.6 . yes
N4 H4A O18 0.98 2.10 2.997(6) 150.8 . yes
